data_4337773
loop_
_publ_author_name
'Biswas, Saptarshi'
'G\'omez-Garc\'ia, Carlos J'
'Clemente-Juan, Juan M'
'Benmansour, Samia'
'Ghosh, Ashutosh'

_publ_section_title
;
 Supramolecular 2D/3D Isomerism in a Compound Containing Heterometallic
 Cu(II)2Co(II) Nodes and Dicyanamide Bridges.
;
_journal_issue 5
_journal_name_full 'Inorganic chemistry'
_journal_page_first 2441
_journal_page_last 2449
_journal_paper_doi 10.1021/ic4023536
_journal_volume 53
_journal_year 2014
_chemical_formula_sum 'C38 H32 Co Cu2 N10 O4'
_chemical_formula_weight 878.77
_chemical_name_systematic
;
 ?
;
_space_group_IT_number 154
_symmetry_cell_setting trigonal
_symmetry_space_group_name_Hall 'P 32 2"'
_symmetry_space_group_name_H-M 'P 32 2 1'
_atom_sites_solution_hydrogens geom
_atom_sites_solution_primary direct
_atom_sites_solution_secondary difmap
_audit_creation_method SHELXL-97
_cell_angle_alpha 90.00
_cell_angle_beta 90.00
_cell_angle_gamma 120.00
_cell_formula_units_Z 3
_cell_length_a 11.447(5)
_cell_length_b 11.447(5)
_cell_length_c 24.454(5)
_cell_measurement_temperature 293(2)
_cell_measurement_theta_max 26.41
_cell_measurement_theta_min 2.05
_cell_volume 2775.0(18)
_computing_cell_refinement 'Bruker SMART APEX2'
_computing_data_collection 'Bruker SMART APEX2'
_computing_data_reduction 'Bruker SAINT'
_computing_molecular_graphics 'Ortep-3 for Windows (Farrugia, 1997)'
_computing_publication_material 'WINGX V1.80.03'
_computing_structure_refinement 'SHELXL-97 (Sheldrick, 1997)'
_computing_structure_solution 'SHELXS-97 (Sheldrick, 1990)'
_diffrn_ambient_temperature 293(2)
_diffrn_measured_fraction_theta_full 0.999
_diffrn_measured_fraction_theta_max 0.999
_diffrn_measurement_device_type 'CCD area detector'
_diffrn_measurement_method 'phi and omega scans'
_diffrn_radiation_monochromator graphite
_diffrn_radiation_source 'fine-focus sealed tube'
_diffrn_radiation_type MoK\a
_diffrn_radiation_wavelength 0.71073
_diffrn_reflns_av_R_equivalents 0.0772
_diffrn_reflns_av_sigmaI/netI 0.0435
_diffrn_reflns_limit_h_max 13
_diffrn_reflns_limit_h_min -14
_diffrn_reflns_limit_k_max 14
_diffrn_reflns_limit_k_min -14
_diffrn_reflns_limit_l_max 30
_diffrn_reflns_limit_l_min -29
_diffrn_reflns_number 34269
_diffrn_reflns_theta_full 26.41
_diffrn_reflns_theta_max 26.41
_diffrn_reflns_theta_min 2.05
_exptl_absorpt_coefficient_mu 1.638
_exptl_absorpt_correction_T_max 0.8801
_exptl_absorpt_correction_T_min 0.8277
_exptl_absorpt_correction_type empirical
_exptl_absorpt_process_details sadabs
_exptl_crystal_colour green
_exptl_crystal_density_diffrn 1.578
_exptl_crystal_density_method 'not measured'
_exptl_crystal_description rectangular
_exptl_crystal_F_000 1341
_exptl_crystal_size_max 0.12
_exptl_crystal_size_mid 0.08
_exptl_crystal_size_min 0.08
_refine_diff_density_max 0.425
_refine_diff_density_min -0.739
_refine_diff_density_rms 0.065
_refine_ls_abs_structure_details 'Flack H D (1983), Acta Cryst. A39, 876-881'
_refine_ls_abs_structure_Flack 0.48(3)
_refine_ls_extinction_method none
_refine_ls_goodness_of_fit_ref 1.035
_refine_ls_hydrogen_treatment noref
_refine_ls_matrix_type full
_refine_ls_number_parameters 260
_refine_ls_number_reflns 3798
_refine_ls_number_restraints 9
_refine_ls_restrained_S_all 1.059
_refine_ls_R_factor_all 0.0614
_refine_ls_R_factor_gt 0.0446
_refine_ls_shift/su_max 0.001
_refine_ls_shift/su_mean 0.000
_refine_ls_structure_factor_coef Fsqd
_refine_ls_weighting_details 'calc w=1/[\s^2^(Fo^2^)+(0.0501P)^2^+2.3714P] where P=(Fo^2^+2Fc^2^)/3'
_refine_ls_weighting_scheme calc
_refine_ls_wR_factor_gt 0.1026
_refine_ls_wR_factor_ref 0.1117
_reflns_number_gt 3096
_reflns_number_total 3798
_reflns_threshold_expression >2sigma(I)
_cod_data_source_file ic4023536_si_002.cif
_cod_data_source_block 2b
_cod_depositor_comments
;
The following automatic conversions were performed:

'_symmetry_cell_setting' value 'Trigonal' changed to 'trigonal'
according to
/usr/data/users/saulius/crontab/automatic-downloads/current/ACS/lib/dictionaries/cif_core.dic
dictionary named 'cif_core.dic' version 2.4.2 from 2011-04-26.

Automatic conversion script
Id: cif_fix_values 2281 2013-09-26 08:29:07Z andrius 
;
_cod_original_cell_volume 2775(3)
_cod_database_code 4337773

loop_
_symmetry_equiv_pos_as_xyz
'x, y, z'
'-y, x-y, z+2/3'
'-x+y, -x, z+1/3'
'y, x, -z'
'-x, -x+y, -z+2/3'
'x-y, -y, -z+1/3'

loop_
_atom_site_label
_atom_site_type_symbol
_atom_site_fract_x
_atom_site_fract_y
_atom_site_fract_z
_atom_site_U_iso_or_equiv
_atom_site_adp_type
_atom_site_occupancy
_atom_site_symmetry_multiplicity
_atom_site_calc_flag
_atom_site_refinement_flags
_atom_site_disorder_assembly
_atom_site_disorder_group
Cu1 Cu 0.05697(8) 0.31595(6) 0.25467(2) 0.0597(2) Uani 1 1 d . . .
Co1 Co 0.0000 0.49052(7) 0.3333 0.0352(2) Uani 1 2 d S . .
O1 O 0.1110(3) 0.5029(3) 0.26531(12) 0.0447(8) Uani 1 1 d . B .
O2 O -0.1007(4) 0.2984(3) 0.29180(13) 0.0583(10) Uani 1 1 d . B .
N1 N 0.2410(6) 0.3654(5) 0.23155(18) 0.0628(12) Uani 1 1 d D B .
N7 N -0.1234(5) 0.5569(4) 0.30008(17) 0.0544(11) Uani 1 1 d . B .
C1 C 0.1991(5) 0.6035(4) 0.23366(17) 0.0409(10) Uani 1 1 d . . .
C2 C 0.1962(5) 0.7224(5) 0.2303(2) 0.0515(13) Uani 1 1 d . B .
H2 H 0.1339 0.7332 0.2509 0.062 Uiso 1 1 calc R . .
C3 C 0.2849(6) 0.8251(6) 0.1967(2) 0.0661(16) Uani 1 1 d . . .
H3 H 0.2816 0.9046 0.1951 0.079 Uiso 1 1 calc R B .
C4 C 0.3779(7) 0.8135(7) 0.1655(2) 0.0780(19) Uani 1 1 d . B .
H4 H 0.4350 0.8829 0.1422 0.094 Uiso 1 1 calc R . .
C5 C 0.3855(5) 0.6998(7) 0.1691(2) 0.0651(16) Uani 1 1 d . . .
H5 H 0.4503 0.6925 0.1487 0.078 Uiso 1 1 calc R B .
C6 C 0.2971(5) 0.5917(5) 0.20302(19) 0.0488(11) Uani 1 1 d . B .
C7 C 0.3187(6) 0.4787(6) 0.2077(2) 0.0623(15) Uani 1 1 d . . .
H7 H 0.3969 0.4883 0.1918 0.075 Uiso 1 1 calc R B .
C8 C 0.2988(8) 0.2769(7) 0.2363(3) 0.100(3) Uani 1 1 d D . .
H8A H 0.3312 0.2807 0.2732 0.120 Uiso 1 1 calc R A 1
H8B H 0.3746 0.3070 0.2115 0.120 Uiso 1 1 calc R A 1
C9A C 0.1934(9) 0.1347(8) 0.2227(6) 0.163(5) Uani 0.757(18) 1 d PD B 1
H9A1 H 0.1556 0.1359 0.1873 0.195 Uiso 0.757(18) 1 calc PR B 1
H9A2 H 0.2384 0.0824 0.2186 0.195 Uiso 0.757(18) 1 calc PR B 1
C10A C 0.0828(12) 0.0639(10) 0.2604(6) 0.111(6) Uani 0.757(18) 1 d PD B 1
H10A H 0.1177 0.0728 0.2972 0.133 Uiso 0.757(18) 1 calc PR B 1
H10B H 0.0338 -0.0313 0.2511 0.133 Uiso 0.757(18) 1 calc PR B 1
N2A N -0.0120(8) 0.1206(6) 0.2580(3) 0.130(3) Uani 0.757(18) 1 d PD B 1
C11A C -0.1406(12) 0.0345(8) 0.2642(5) 0.115(6) Uani 0.757(18) 1 d PD B 1
H11A H -0.1665 -0.0560 0.2601 0.138 Uiso 0.757(18) 1 calc PR B 1
C9B C 0.1934(9) 0.1347(8) 0.2227(6) 0.163(5) Uani 0.243(18) 1 d PD B 2
H9B1 H 0.2071 0.0804 0.2496 0.195 Uiso 0.243(18) 1 calc PR B 2
H9B2 H 0.2233 0.1169 0.1882 0.195 Uiso 0.243(18) 1 calc PR B 2
C10B C 0.0364(13) 0.064(2) 0.2166(9) 0.069(9) Uiso 0.243(18) 1 d PD B 2
H10C H 0.0127 0.0801 0.1804 0.083 Uiso 0.243(18) 1 calc PR B 2
H10D H -0.0039 -0.0325 0.2219 0.083 Uiso 0.243(18) 1 calc PR B 2
N2B N -0.0120(8) 0.1206(6) 0.2580(3) 0.130(3) Uani 0.243(18) 1 d PD B 2
C11B C -0.135(3) 0.061(6) 0.242(3) 0.14(2) Uiso 0.243(18) 1 d PD B 2
H11B H -0.1574 0.0168 0.2082 0.169 Uiso 0.243(18) 1 calc PR B 2
C12 C -0.2477(9) 0.0629(6) 0.2767(3) 0.094(3) Uani 1 1 d . . .
C13 C -0.3805(12) -0.0465(8) 0.2802(3) 0.126(4) Uani 1 1 d . B .
H13 H -0.3983 -0.1312 0.2686 0.152 Uiso 1 1 calc R . .
C14 C -0.4829(11) -0.0321(9) 0.2999(4) 0.130(4) Uani 1 1 d . . .
H14 H -0.5693 -0.1066 0.3021 0.156 Uiso 1 1 calc R B .
C15 C -0.4597(7) 0.0934(8) 0.3169(3) 0.099(3) Uani 1 1 d . B .
H15 H -0.5299 0.1033 0.3307 0.119 Uiso 1 1 calc R . .
C16 C -0.3302(6) 0.2045(6) 0.3130(2) 0.0718(18) Uani 1 1 d . . .
H16 H -0.3153 0.2888 0.3238 0.086 Uiso 1 1 calc R B .
C17 C -0.2222(7) 0.1923(5) 0.2933(2) 0.0665(17) Uani 1 1 d . B .
N6 N -0.2259(8) 0.6839(7) 0.2647(2) 0.102(2) Uani 1 1 d . B .
C36 C -0.1739(6) 0.6107(6) 0.2809(2) 0.0567(13) Uani 1 1 d . . .
C35 C -0.2734(5) 0.6757(5) 0.2163(2) 0.0560(13) Uani 1 1 d . . .
N5 N -0.3148(7) 0.6839(6) 0.1756(2) 0.094(2) Uani 1 1 d . . .

loop_
_atom_site_aniso_label
_atom_site_aniso_U_11
_atom_site_aniso_U_22
_atom_site_aniso_U_33
_atom_site_aniso_U_23
_atom_site_aniso_U_13
_atom_site_aniso_U_12
Cu1 0.0856(5) 0.0347(3) 0.0518(3) 0.0011(3) 0.0294(3) 0.0249(3)
Co1 0.0437(5) 0.0330(3) 0.0324(4) 0.00108(17) 0.0022(3) 0.0218(2)
O1 0.060(2) 0.0354(16) 0.0357(16) 0.0019(13) 0.0128(15) 0.0215(15)
O2 0.068(2) 0.0332(17) 0.0543(19) -0.0061(14) 0.0213(19) 0.0112(17)
N1 0.098(4) 0.064(3) 0.047(2) 0.002(2) 0.014(2) 0.056(3)
N7 0.058(3) 0.053(3) 0.059(2) 0.011(2) -0.001(2) 0.033(2)
C1 0.043(3) 0.037(2) 0.032(2) -0.0006(18) -0.0078(19) 0.012(2)
C2 0.047(3) 0.047(3) 0.054(3) 0.011(2) 0.001(2) 0.019(2)
C3 0.061(3) 0.048(3) 0.075(4) 0.022(3) 0.004(3) 0.016(3)
C4 0.070(4) 0.063(4) 0.071(4) 0.031(3) 0.010(3) 0.010(3)
C5 0.049(3) 0.076(4) 0.053(3) 0.005(3) 0.015(2) 0.018(3)
C6 0.052(3) 0.050(3) 0.037(2) -0.002(2) 0.002(2) 0.020(2)
C7 0.063(3) 0.075(4) 0.047(3) -0.009(3) 0.008(3) 0.033(3)
C8 0.137(7) 0.093(6) 0.104(5) 0.002(4) 0.035(5) 0.083(6)
C9A 0.180(13) 0.110(8) 0.242(14) -0.053(9) -0.032(11) 0.106(9)
C10A 0.154(12) 0.053(6) 0.152(12) -0.002(6) 0.056(9) 0.071(7)
N2A 0.172(8) 0.049(3) 0.153(6) 0.000(4) 0.105(6) 0.044(4)
C11A 0.173(13) 0.021(4) 0.110(8) -0.004(4) 0.097(8) 0.016(5)
C9B 0.180(13) 0.110(8) 0.242(14) -0.053(9) -0.032(11) 0.106(9)
N2B 0.172(8) 0.049(3) 0.153(6) 0.000(4) 0.105(6) 0.044(4)
C12 0.127(7) 0.036(3) 0.060(4) -0.002(3) 0.027(4) -0.005(4)
C13 0.151(9) 0.050(4) 0.089(6) -0.009(4) 0.007(6) -0.017(5)
C14 0.115(7) 0.070(6) 0.090(6) 0.013(5) -0.027(5) -0.041(5)
C15 0.065(4) 0.101(6) 0.069(4) 0.019(4) -0.008(3) -0.005(4)
C16 0.063(4) 0.062(4) 0.052(3) 0.000(3) -0.005(3) 0.002(3)
C17 0.078(4) 0.044(3) 0.041(3) -0.005(2) 0.009(3) 0.003(3)
N6 0.160(6) 0.137(6) 0.076(3) -0.016(4) -0.032(4) 0.124(5)
C36 0.072(4) 0.062(3) 0.048(3) 0.007(3) 0.002(3) 0.043(3)
C35 0.061(3) 0.057(3) 0.062(3) -0.005(3) -0.013(3) 0.040(3)
N5 0.134(6) 0.114(5) 0.074(3) -0.030(3) -0.048(4) 0.092(4)

loop_
_atom_type_symbol
_atom_type_description
_atom_type_scat_dispersion_real
_atom_type_scat_dispersion_imag
_atom_type_scat_source
C C 0.0033 0.0016 'International Tables Vol C Tables 4.2.6.8 and 6.1.1.4'
H H 0.0000 0.0000 'International Tables Vol C Tables 4.2.6.8 and 6.1.1.4'
Co Co 0.3494 0.9721 'International Tables Vol C Tables 4.2.6.8 and 6.1.1.4'
Cu Cu 0.3201 1.2651 'International Tables Vol C Tables 4.2.6.8 and 6.1.1.4'
N N 0.0061 0.0033 'International Tables Vol C Tables 4.2.6.8 and 6.1.1.4'
O O 0.0106 0.0060 'International Tables Vol C Tables 4.2.6.8 and 6.1.1.4'

loop_
_geom_angle_atom_site_label_1
_geom_angle_atom_site_label_2
_geom_angle_atom_site_label_3
_geom_angle
_geom_angle_site_symmetry_1
_geom_angle_site_symmetry_3
O1 Cu1 O2 79.47(13) . .
O1 Cu1 N2B 169.1(2) . .
O2 Cu1 N2B 92.3(2) . .
O1 Cu1 N2A 169.1(2) . .
O2 Cu1 N2A 92.3(2) . .
N2B Cu1 N2A 0.0(4) . .
O1 Cu1 N1 90.91(17) . .
O2 Cu1 N1 165.89(17) . .
N2B Cu1 N1 95.9(2) . .
N2A Cu1 N1 95.9(2) . .
O1 Cu1 N5 93.96(18) . 6_665
O2 Cu1 N5 102.92(17) . 6_665
N2B Cu1 N5 94.8(3) . 6_665
N2A Cu1 N5 94.8(3) . 6_665
N1 Cu1 N5 87.91(18) . 6_665
O1 Co1 O1 152.17(18) . 5
O1 Co1 N7 99.70(15) . .
O1 Co1 N7 99.87(15) 5 .
O1 Co1 N7 99.87(15) . 5
O1 Co1 N7 99.70(15) 5 5
N7 Co1 N7 90.1(3) . 5
O1 Co1 O2 71.70(12) . .
O1 Co1 O2 87.27(13) 5 .
N7 Co1 O2 94.27(16) . .
N7 Co1 O2 171.04(16) 5 .
O1 Co1 O2 87.27(13) . 5
O1 Co1 O2 71.70(12) 5 5
N7 Co1 O2 171.04(16) . 5
N7 Co1 O2 94.27(16) 5 5
O2 Co1 O2 82.5(2) . 5
C1 O1 Cu1 124.4(3) . .
C1 O1 Co1 134.7(3) . .
Cu1 O1 Co1 100.89(14) . .
C17 O2 Cu1 127.6(4) . .
C17 O2 Co1 135.1(4) . .
Cu1 O2 Co1 96.88(15) . .
C7 N1 C8 114.1(6) . .
C7 N1 Cu1 121.4(4) . .
C8 N1 Cu1 124.4(4) . .
C36 N7 Co1 170.0(5) . .
O1 C1 C2 120.4(5) . .
O1 C1 C6 121.3(4) . .
C2 C1 C6 118.4(4) . .
C3 C2 C1 120.4(6) . .
C3 C2 H2 119.8 . .
C1 C2 H2 119.8 . .
C4 C3 C2 121.8(6) . .
C4 C3 H3 119.1 . .
C2 C3 H3 119.1 . .
C5 C4 C3 119.1(5) . .
C5 C4 H4 120.5 . .
C3 C4 H4 120.5 . .
C4 C5 C6 121.3(6) . .
C4 C5 H5 119.4 . .
C6 C5 H5 119.4 . .
C1 C6 C5 119.0(5) . .
C1 C6 C7 123.2(5) . .
C5 C6 C7 117.7(5) . .
N1 C7 C6 126.7(5) . .
N1 C7 H7 116.6 . .
C6 C7 H7 116.6 . .
N1 C8 C9B 109.7(7) . .
N1 C8 C9A 109.7(7) . .
C9B C8 C9A 0.0(13) . .
N1 C8 H8A 109.7 . .
C9B C8 H8A 109.7 . .
C9A C8 H8A 109.7 . .
N1 C8 H8B 109.7 . .
C9B C8 H8B 109.7 . .
C9A C8 H8B 109.7 . .
H8A C8 H8B 108.2 . .
C10A C9A C8 118.1(10) . .
C10A C9A H9A1 107.8 . .
C8 C9A H9A1 107.8 . .
C10A C9A H9A2 107.8 . .
C8 C9A H9A2 107.8 . .
H9A1 C9A H9A2 107.1 . .
C9A C10A N2A 110.4(8) . .
C9A C10A H10A 109.6 . .
N2A C10A H10A 109.6 . .
C9A C10A H10B 109.6 . .
N2A C10A H10B 109.6 . .
H10A C10A H10B 108.1 . .
C11A N2A C10A 116.7(8) . .
C11A N2A Cu1 121.5(6) . .
C10A N2A Cu1 121.4(6) . .
N2A C11A C12 128.0(7) . .
N2A C11A H11A 116.0 . .
C12 C11A H11A 116.0 . .
C8 C9B C10B 132.4(10) . .
C8 C9B H9B1 104.1 . .
C10B C9B H9B1 104.2 . .
C8 C9B H9B2 104.2 . .
C10B C9B H9B2 104.2 . .
H9B1 C9B H9B2 105.5 . .
N2B C10B C9B 107.4(10) . .
N2B C10B H10C 110.2 . .
C9B C10B H10C 110.2 . .
N2B C10B H10D 110.2 . .
C9B C10B H10D 110.2 . .
H10C C10B H10D 108.5 . .
C11B N2B C10B 96(3) . .
C11B N2B Cu1 107(3) . .
C10B N2B Cu1 116.9(12) . .
N2B C11B C12 121(5) . .
N2B C11B H11B 119.4 . .
C12 C11B H11B 119.4 . .
C13 C12 C17 118.6(9) . .
C13 C12 C11A 118.2(8) . .
C17 C12 C11A 122.6(7) . .
C13 C12 C11B 123.7(19) . .
C17 C12 C11B 115(2) . .
C11A C12 C11B 23(2) . .
C14 C13 C12 122.0(9) . .
C14 C13 H13 119.0 . .
C12 C13 H13 119.0 . .
C13 C14 C15 120.2(8) . .
C13 C14 H14 119.9 . .
C15 C14 H14 119.9 . .
C14 C15 C16 119.4(9) . .
C14 C15 H15 120.3 . .
C16 C15 H15 120.3 . .
C15 C16 C17 121.6(7) . .
C15 C16 H16 119.2 . .
C17 C16 H16 119.2 . .
O2 C17 C16 120.0(6) . .
O2 C17 C12 121.8(7) . .
C16 C17 C12 118.2(6) . .
C35 N6 C36 123.0(5) . .
N7 C36 N6 172.1(6) . .
N5 C35 N6 170.8(6) . .
C35 N5 Cu1 137.1(5) . 6_565

loop_
_geom_bond_atom_site_label_1
_geom_bond_atom_site_label_2
_geom_bond_distance
_geom_bond_site_symmetry_2
Cu1 O1 1.925(3) .
Cu1 O2 1.938(4) .
Cu1 N2B 1.966(6) .
Cu1 N2A 1.966(6) .
Cu1 N1 1.971(5) .
Cu1 N5 2.456(6) 6_665
Co1 O1 2.055(3) .
Co1 O1 2.055(3) 5
Co1 N7 2.075(4) .
Co1 N7 2.075(4) 5
Co1 O2 2.159(3) .
Co1 O2 2.159(3) 5
O1 C1 1.335(5) .
O2 C17 1.312(6) .
N1 C7 1.288(8) .
N1 C8 1.466(7) .
N7 C36 1.135(6) .
C1 C2 1.381(7) .
C1 C6 1.411(7) .
C2 C3 1.376(7) .
C2 H2 0.9300 .
C3 C4 1.370(9) .
C3 H3 0.9300 .
C4 C5 1.350(9) .
C4 H4 0.9300 .
C5 C6 1.411(7) .
C5 H5 0.9300 .
C6 C7 1.439(8) .
C7 H7 0.9300 .
C8 C9B 1.500(6) .
C8 C9A 1.500(6) .
C8 H8A 0.9700 .
C8 H8B 0.9700 .
C9A C10A 1.443(9) .
C9A H9A1 0.9700 .
C9A H9A2 0.9700 .
C10A N2A 1.519(8) .
C10A H10A 0.9700 .
C10A H10B 0.9700 .
N2A C11A 1.308(12) .
C11A C12 1.450(15) .
C11A H11A 0.9300 .
C9B C10B 1.566(10) .
C9B H9B1 0.9700 .
C9B H9B2 0.9700 .
C10B N2B 1.451(10) .
C10B H10C 0.9700 .
C10B H10D 0.9700 .
N2B C11B 1.29(2) .
C11B C12 1.56(6) .
C11B H11B 0.9300 .
C12 C13 1.408(12) .
C12 C17 1.419(9) .
C13 C14 1.352(15) .
C13 H13 0.9300 .
C14 C15 1.386(14) .
C14 H14 0.9300 .
C15 C16 1.392(9) .
C15 H15 0.9300 .
C16 C17 1.397(10) .
C16 H16 0.9300 .
N6 C35 1.285(7) .
N6 C36 1.309(7) .
C35 N5 1.126(7) .
N5 Cu1 2.456(6) 6_565
